data_7001958
loop_
_publ_author_name
'Dastgir, Sarim'
'Coleman, Karl S.'
'Cowley, Andrew R.'
'Green, Malcolm L. H.'

_publ_section_title
;
 Stable crystalline annulated diaminocarbenes: coordination with
 rhodium(i), iridium(i) and catalytic hydroformylation studies
;
_journal_issue 35
_journal_name_full 'Dalton Transactions'
_journal_page_first 7203
_journal_paper_doi 10.1039/b905729c
_journal_year 2009
_chemical_absolute_configuration ad
_chemical_compound_source
;
synthesis as described
;
_chemical_formula_moiety ' C50 H59 Ir N3, F6 P, C H2 Cl2 '
_chemical_formula_sum 'C51 H61 Cl2 F6 Ir N3 P'
_chemical_formula_weight 1124.15
_chemical_name_systematic
;
?
;
_space_group_IT_number 9
_symmetry_cell_setting monoclinic
_symmetry_space_group_name_Hall 'C -2yc'
_symmetry_space_group_name_H-M 'C 1 c 1'
_atom_sites_solution_hydrogens geom
_atom_sites_solution_primary heavy
_atom_sites_solution_secondary difmap
_cell_angle_alpha 90
_cell_angle_beta 90.0100(6)
_cell_angle_gamma 90
_cell_formula_units_Z 4
_cell_length_a 18.6624(3)
_cell_length_b 15.6085(2)
_cell_length_c 16.6277(3)
_cell_measurement_reflns_used 22099
_cell_measurement_temperature 150
_cell_measurement_theta_max 28
_cell_measurement_theta_min 5
_cell_volume 4843.52(13)
_computing_cell_refinement
;
KappaCCD software 'DENZO' (Otwinowski & Minor, 1996)
;
_computing_data_collection
;
KappaCCD software 'Collect' (Nonius, 2000)
;
_computing_data_reduction
;
KappaCCD software 'DENZO' (Otwinowski & Minor, 1996)
;
_computing_publication_material
;
CRYSTALS (Watkin et al, 2001)
;
_computing_structure_refinement
;
CRYSTALS (Watkin et al, 2001)
;
_computing_structure_solution 'CRYSTALS (Watkin et al, 2001)'
_diffrn_ambient_temperature 150
_diffrn_measured_fraction_theta_full 0.998
_diffrn_measured_fraction_theta_max 0.998
_diffrn_measurement_device_type
;
Nonius KappaCCD
;
_diffrn_measurement_method \w
_diffrn_radiation_monochromator graphite
_diffrn_radiation_type 'Mo K\a'
_diffrn_radiation_wavelength 0.71073
_diffrn_reflns_av_R_equivalents 0.047
_diffrn_reflns_limit_h_max 24
_diffrn_reflns_limit_h_min -24
_diffrn_reflns_limit_k_max 20
_diffrn_reflns_limit_k_min -20
_diffrn_reflns_limit_l_max 21
_diffrn_reflns_limit_l_min -21
_diffrn_reflns_number 22099
_diffrn_reflns_theta_full 27.479
_diffrn_reflns_theta_max 27.479
_diffrn_reflns_theta_min 5.096
_diffrn_standards_decay_% 0.00
_diffrn_standards_interval_count 0
_diffrn_standards_interval_time 0
_diffrn_standards_number 0
_exptl_absorpt_coefficient_mu 2.961
_exptl_absorpt_correction_T_max 0.70
_exptl_absorpt_correction_T_min 0.49
_exptl_absorpt_correction_type multi-scan
_exptl_absorpt_process_details
;
Denzo/Scalepack (Otwinowski & Minor, 1996)
;
_exptl_crystal_colour ' orange '
_exptl_crystal_density_diffrn 1.542
_exptl_crystal_description ' fragment '
_exptl_crystal_F_000 2272
_exptl_crystal_size_max 0.24
_exptl_crystal_size_mid 0.16
_exptl_crystal_size_min 0.12
_refine_diff_density_max 1.80
_refine_diff_density_min -1.48
_refine_ls_abs_structure_details 'Flack, 4865 Friedel-pairs'
_refine_ls_abs_structure_Flack 0.384(8)
_refine_ls_extinction_method None
_refine_ls_goodness_of_fit_ref 1.1069
_refine_ls_hydrogen_treatment mixed
_refine_ls_matrix_type full
_refine_ls_number_parameters 594
_refine_ls_number_reflns 9261
_refine_ls_number_restraints 10
_refine_ls_R_factor_all 0.0450
_refine_ls_R_factor_gt 0.0378
_refine_ls_shift/su_max 0.009076
_refine_ls_structure_factor_coef F
_refine_ls_weighting_details
;
Method, part 1, Chebychev polynomial, (Watkin, 1994, Prince, 1982)
[weight] = 1.0/[A~0~*T~0~(x)+A~1~*T~1~(x) ... +A~n-1~]*T~n-1~(x)]
where A~i~ are the Chebychev coefficients listed below and x= Fcalc/Fmax
Method = Robust Weighting (Prince, 1982)
W = [weight] * [1-(deltaF/6*sigmaF)^2^]^2^
A~i~ are:
1.68 -0.207 0.695
;
_refine_ls_weighting_scheme calc
_refine_ls_wR_factor_all 0.0525
_refine_ls_wR_factor_gt 0.0423
_refine_ls_wR_factor_ref 0.0423
_reflns_limit_h_max 24
_reflns_limit_h_min -24
_reflns_limit_k_max 20
_reflns_limit_k_min 0
_reflns_limit_l_max 21
_reflns_limit_l_min -21
_reflns_number_gt 9261
_reflns_number_total 10370
_reflns_threshold_expression I>3.00u(I)
_cod_data_source_file b905729c.txt
_cod_data_source_block (COD)Ir(BIAN-SIPr)(Py)_8b
_cod_depositor_comments
;
The following automatic conversions were performed:
'_symmetry_cell_setting' value 'Monoclinic' changed to 'monoclinic'
according to '/home/saulius/struct/CIF-dictionaries/cif_core.dic'
dictionary named 'cif_core.dic' version 2.4.1 from 2010-06-29.

Automatic conversion script
Id: cif_fix_enum 1527 2010-12-29 10:47:43Z saulius 
;
_cod_original_sg_symbol_H-M 'C 1 c 1 '
_cod_original_formula_sum ' C51 H61 Cl2 F6 Ir N3 P '
_cod_database_code 7001958

loop_
_symmetry_equiv_pos_as_xyz
x,y,z
x+1/2,y+1/2,z
x,-y,z+1/2
x+1/2,-y+1/2,z+1/2

loop_
_atom_site_label
_atom_site_type_symbol
_atom_site_fract_x
_atom_site_fract_y
_atom_site_fract_z
_atom_site_U_iso_or_equiv
_atom_site_occupancy
_atom_site_adp_type
_atom_site_refinement_flags_posn
_atom_site_refinement_flags_adp
Ir1 Ir 0.33221(5) 0.414981(11) 0.23977(6) 0.0172 1.0000 Uani . .
C1 C 0.3391(3) 0.2837(3) 0.2138(3) 0.0128 1.0000 Uani . .
N1 N 0.3267(2) 0.2243(3) 0.2710(3) 0.0163 1.0000 Uani . .
C2 C 0.2988(3) 0.1415(4) 0.2383(3) 0.0174 1.0000 Uani . .
C3 C 0.3157(3) 0.1513(4) 0.1483(3) 0.0174 1.0000 Uani . .
N2 N 0.3327(4) 0.2434(4) 0.1406(3) 0.0132 1.0000 Uani . .
C4 C 0.3388(3) 0.0607(4) 0.2637(3) 0.0203 1.0000 Uani . .
C5 C 0.3325(4) 0.0098(4) 0.3317(4) 0.0305 1.0000 Uani . .
C6 C 0.3739(5) -0.0670(4) 0.3335(4) 0.0337 1.0000 Uani . .
C7 C 0.4199(5) -0.0905(5) 0.2704(5) 0.0407 1.0000 Uani . .
C8 C 0.3743(3) 0.0872(4) 0.1317(4) 0.0250 1.0000 Uani . .
C9 C 0.4136(4) 0.0675(4) 0.0633(4) 0.0338 1.0000 Uani . .
C10 C 0.4592(5) -0.0039(5) 0.0665(5) 0.0444 1.0000 Uani . .
C11 C 0.4659(5) -0.0562(5) 0.1325(5) 0.0402 1.0000 Uani . .
C12 C 0.4254(4) -0.0385(4) 0.2017(4) 0.0295 1.0000 Uani . .
C13 C 0.3820(3) 0.0349(4) 0.1996(4) 0.0218 1.0000 Uani . .
C14 C 0.3411(5) 0.2288(5) 0.3577(5) 0.0206 1.0000 Uani . .
C15 C 0.2864(4) 0.2457(5) 0.4093(4) 0.0253 1.0000 Uani . .
C16 C 0.3021(4) 0.2472(5) 0.4914(3) 0.0292 1.0000 Uani . .
C17 C 0.3708(4) 0.2306(5) 0.5187(4) 0.0288 1.0000 Uani . .
C18 C 0.4245(4) 0.2138(5) 0.4664(4) 0.0241 1.0000 Uani . .
C19 C 0.4122(3) 0.2098(4) 0.3829(4) 0.0212 1.0000 Uani . .
C20 C 0.2089(3) 0.2594(5) 0.3824(4) 0.0274 1.0000 Uani . .
C21 C 0.1636(4) 0.1798(6) 0.4042(5) 0.0403 1.0000 Uani . .
C22 C 0.1770(4) 0.3406(6) 0.4199(5) 0.0430 1.0000 Uani . .
C23 C 0.4737(3) 0.1860(4) 0.3270(3) 0.0196 1.0000 Uani . .
C24 C 0.5086(3) 0.1007(4) 0.3515(4) 0.0293 1.0000 Uani . .
C25 C 0.5314(3) 0.2557(5) 0.3252(5) 0.0319 1.0000 Uani . .
C26 C 0.3584(4) 0.2709(5) 0.0617(4) 0.0194 1.0000 Uani . .
C27 C 0.3086(3) 0.2685(4) -0.0022(4) 0.0186 1.0000 Uani . .
C28 C 0.3334(4) 0.2837(4) -0.0805(4) 0.0278 1.0000 Uani . .
C29 C 0.4049(4) 0.3013(5) -0.0947(4) 0.0324 1.0000 Uani . .
C30 C 0.4529(4) 0.3041(4) -0.0316(4) 0.0288 1.0000 Uani . .
C31 C 0.4303(3) 0.2891(4) 0.0482(4) 0.0218 1.0000 Uani . .
C32 C 0.2279(4) 0.2516(5) 0.0097(4) 0.0249 1.0000 Uani . .
C33 C 0.2070(4) 0.1663(5) -0.0311(4) 0.0377 1.0000 Uani . .
C34 C 0.1827(4) 0.3254(5) -0.0253(5) 0.0383 1.0000 Uani . .
C35 C 0.4867(4) 0.2927(5) 0.1149(4) 0.0270 1.0000 Uani . .
C36 C 0.5432(4) 0.2227(6) 0.1056(5) 0.0475 1.0000 Uani . .
C37 C 0.5214(5) 0.3803(6) 0.1156(5) 0.0469 1.0000 Uani . .
C38 C 0.2266(4) 0.4025(4) 0.1884(5) 0.0251 1.0000 Uani D U
C39 C 0.2725(4) 0.4371(6) 0.1299(4) 0.0258 1.0000 Uani D U
C40 C 0.2699(5) 0.5319(5) 0.1059(5) 0.0430 1.0000 Uani . .
C41 C 0.3195(5) 0.5879(5) 0.1534(5) 0.0421 1.0000 Uani . .
C42 C 0.3318(8) 0.5545(3) 0.2344(9) 0.0267 1.0000 Uani D U
C43 C 0.2821(4) 0.5273(4) 0.2922(4) 0.0256 1.0000 Uani D U
C44 C 0.2018(4) 0.5324(5) 0.2766(5) 0.0400 1.0000 Uani . .
C45 C 0.1707(4) 0.4545(6) 0.2312(5) 0.0379 1.0000 Uani . .
N3 N 0.4160(4) 0.4310(4) 0.3236(4) 0.0236 1.0000 Uani . .
C46 C 0.4063(4) 0.4142(4) 0.4031(4) 0.0285 1.0000 Uani . .
C47 C 0.4584(4) 0.4303(4) 0.4614(5) 0.0374 1.0000 Uani . .
C48 C 0.5220(4) 0.4663(5) 0.4381(5) 0.0399 1.0000 Uani . .
C49 C 0.5325(4) 0.4872(5) 0.3576(5) 0.0392 1.0000 Uani . .
C50 C 0.4773(4) 0.4679(5) 0.3027(5) 0.0309 1.0000 Uani . .
P1 P 0.05379(11) 0.18889(14) 0.17722(13) 0.0367 1.0000 Uani . .
F1 F 0.0306(7) 0.1032(5) 0.1396(6) 0.1436 1.0000 Uani . .
F2 F 0.0681(4) 0.2779(5) 0.2209(7) 0.1193 1.0000 Uani . .
F3 F 0.0552(5) 0.2376(7) 0.0964(5) 0.1206 1.0000 Uani . .
F4 F 0.0439(5) 0.1493(7) 0.2623(5) 0.1197 1.0000 Uani . .
F5 F 0.1362(3) 0.1770(6) 0.1784(5) 0.0932 1.0000 Uani . .
F6 F -0.0303(3) 0.2137(5) 0.1787(5) 0.0898 1.0000 Uani . .
C51 C 0.7487(8) 0.3937(10) 0.1626(12) 0.0932 1.0000 Uani . .
Cl1 Cl 0.69265(18) 0.4771(2) 0.1510(3) 0.1090 1.0000 Uani . .
Cl2 Cl 0.71701(18) 0.3019(2) 0.2107(2) 0.0891 1.0000 Uani . .
H1 H 0.213(4) 0.342(3) 0.185(4) 0.018(4) 1.0000 Uiso D U
H2 H 0.295(4) 0.390(4) 0.098(4) 0.028(4) 1.0000 Uiso D U
H3 H 0.367(3) 0.577(4) 0.273(4) 0.021(4) 1.0000 Uiso D U
H4 H 0.293(4) 0.532(5) 0.353(3) 0.025(4) 1.0000 Uiso D U
H21 H 0.2482 0.1334 0.2565 0.0209 1.0000 Uiso . .
H31 H 0.2777 0.1385 0.1075 0.0209 1.0000 Uiso . .
H51 H 0.3004 0.0261 0.3774 0.0366 1.0000 Uiso . .
H61 H 0.3702 -0.1054 0.3814 0.0405 1.0000 Uiso . .
H71 H 0.4487 -0.1443 0.2743 0.0488 1.0000 Uiso . .
H91 H 0.4095 0.1029 0.0134 0.0406 1.0000 Uiso . .
H101 H 0.4886 -0.0175 0.0179 0.0533 1.0000 Uiso . .
H111 H 0.4993 -0.1063 0.1312 0.0482 1.0000 Uiso . .
H161 H 0.2633 0.2604 0.5309 0.0351 1.0000 Uiso . .
H171 H 0.3807 0.2309 0.5778 0.0346 1.0000 Uiso . .
H181 H 0.4741 0.2040 0.4874 0.0289 1.0000 Uiso . .
H201 H 0.2082 0.2674 0.3228 0.0329 1.0000 Uiso . .
H211 H 0.1130 0.1889 0.3865 0.0484 1.0000 Uiso . .
H212 H 0.1649 0.1706 0.4637 0.0484 1.0000 Uiso . .
H213 H 0.1837 0.1283 0.3763 0.0484 1.0000 Uiso . .
H221 H 0.1264 0.3478 0.4012 0.0516 1.0000 Uiso . .
H222 H 0.1778 0.3356 0.4799 0.0516 1.0000 Uiso . .
H223 H 0.2059 0.3915 0.4031 0.0516 1.0000 Uiso . .
H231 H 0.4523 0.1800 0.2721 0.0235 1.0000 Uiso . .
H241 H 0.5486 0.0871 0.3136 0.0352 1.0000 Uiso . .
H242 H 0.5278 0.1055 0.4074 0.0352 1.0000 Uiso . .
H243 H 0.4720 0.0539 0.3494 0.0352 1.0000 Uiso . .
H251 H 0.5708 0.2379 0.2880 0.0383 1.0000 Uiso . .
H252 H 0.5512 0.2639 0.3805 0.0383 1.0000 Uiso . .
H253 H 0.5100 0.3106 0.3058 0.0383 1.0000 Uiso . .
H281 H 0.2990 0.2818 -0.1266 0.0334 1.0000 Uiso . .
H291 H 0.4218 0.3120 -0.1508 0.0389 1.0000 Uiso . .
H301 H 0.5045 0.3169 -0.0425 0.0345 1.0000 Uiso . .
H321 H 0.2180 0.2478 0.0687 0.0299 1.0000 Uiso . .
H331 H 0.1546 0.1556 -0.0233 0.0453 1.0000 Uiso . .
H332 H 0.2177 0.1697 -0.0900 0.0453 1.0000 Uiso . .
H333 H 0.2351 0.1184 -0.0066 0.0453 1.0000 Uiso . .
H341 H 0.1307 0.3130 -0.0169 0.0459 1.0000 Uiso . .
H342 H 0.1956 0.3801 0.0024 0.0459 1.0000 Uiso . .
H343 H 0.1926 0.3309 -0.0842 0.0459 1.0000 Uiso . .
H351 H 0.4621 0.2824 0.1674 0.0323 1.0000 Uiso . .
H361 H 0.5789 0.2273 0.1503 0.0570 1.0000 Uiso . .
H362 H 0.5682 0.2296 0.0528 0.0570 1.0000 Uiso . .
H363 H 0.5196 0.1652 0.1078 0.0570 1.0000 Uiso . .
H371 H 0.5582 0.3827 0.1592 0.0562 1.0000 Uiso . .
H372 H 0.5448 0.3911 0.0625 0.0562 1.0000 Uiso . .
H373 H 0.4840 0.4250 0.1256 0.0562 1.0000 Uiso . .
H401 H 0.2832 0.5366 0.0478 0.0516 1.0000 Uiso . .
H402 H 0.2199 0.5531 0.1139 0.0516 1.0000 Uiso . .
H411 H 0.2980 0.6464 0.1577 0.0505 1.0000 Uiso . .
H412 H 0.3664 0.5915 0.1247 0.0505 1.0000 Uiso . .
H441 H 0.1921 0.5850 0.2440 0.0480 1.0000 Uiso . .
H442 H 0.1767 0.5371 0.3296 0.0480 1.0000 Uiso . .
H451 H 0.1354 0.4757 0.1905 0.0455 1.0000 Uiso . .
H452 H 0.1458 0.4167 0.2708 0.0455 1.0000 Uiso . .
H461 H 0.3596 0.3889 0.4206 0.0342 1.0000 Uiso . .
H471 H 0.4494 0.4160 0.5191 0.0449 1.0000 Uiso . .
H481 H 0.5606 0.4774 0.4785 0.0479 1.0000 Uiso . .
H491 H 0.5779 0.5151 0.3392 0.0470 1.0000 Uiso . .
H501 H 0.4848 0.4827 0.2448 0.0370 1.0000 Uiso . .
H511 H 0.7908 0.4148 0.1942 0.1119 1.0000 Uiso . .
H512 H 0.7648 0.3761 0.1077 0.1119 1.0000 Uiso . .

loop_
_atom_site_aniso_label
_atom_site_aniso_U_11
_atom_site_aniso_U_22
_atom_site_aniso_U_33
_atom_site_aniso_U_23
_atom_site_aniso_U_13
_atom_site_aniso_U_12
Ir1 0.01792(8) 0.01503(8) 0.01877(8) 0.00012(18) -0.00261(5) -0.00231(18)
C1 0.017(2) 0.010(2) 0.011(2) -0.0030(14) -0.004(2) 0.0013(19)
N1 0.014(2) 0.019(2) 0.016(2) 0.0044(15) 0.0010(17) -0.0041(17)
C2 0.019(2) 0.025(3) 0.008(2) 0.0002(19) -0.0027(18) -0.005(2)
C3 0.025(3) 0.019(2) 0.009(2) -0.0009(19) -0.003(2) -0.003(2)
N2 0.020(3) 0.016(2) 0.004(2) -0.0001(19) 0.0040(19) 0.004(2)
C4 0.022(3) 0.019(3) 0.020(3) 0.0000(19) 0.000(3) -0.005(2)
C5 0.043(4) 0.027(3) 0.021(3) 0.007(3) -0.001(3) -0.010(3)
C6 0.058(5) 0.019(3) 0.024(3) 0.003(2) -0.017(3) 0.001(3)
C7 0.069(6) 0.027(4) 0.026(3) 0.000(3) -0.016(4) 0.007(3)
C8 0.034(3) 0.022(3) 0.020(3) -0.003(2) -0.006(2) -0.003(2)
C9 0.053(4) 0.023(3) 0.025(3) -0.004(2) 0.007(3) 0.004(3)
C10 0.058(5) 0.036(4) 0.039(4) -0.013(3) 0.008(4) 0.010(4)
C11 0.051(5) 0.028(4) 0.042(4) -0.011(3) -0.002(3) 0.015(3)
C12 0.040(4) 0.017(3) 0.031(3) -0.006(2) -0.008(3) 0.002(3)
C13 0.026(3) 0.018(3) 0.022(3) 0.000(2) -0.005(2) -0.001(2)
C14 0.028(4) 0.023(4) 0.011(3) 0.003(2) 0.001(3) -0.002(3)
C15 0.032(4) 0.031(4) 0.013(3) -0.007(3) -0.004(3) 0.001(3)
C16 0.037(3) 0.040(4) 0.011(3) -0.001(3) 0.003(2) -0.010(3)
C17 0.042(4) 0.034(4) 0.011(3) 0.000(3) -0.005(3) 0.001(3)
C18 0.025(3) 0.023(4) 0.024(3) 0.004(3) -0.007(2) 0.001(3)
C19 0.023(3) 0.019(3) 0.021(3) 0.002(2) -0.003(2) -0.002(2)
C20 0.018(3) 0.047(4) 0.018(3) 0.003(3) 0.003(2) -0.002(3)
C21 0.031(4) 0.056(5) 0.034(4) -0.003(3) 0.008(3) -0.013(3)
C22 0.031(4) 0.056(5) 0.042(4) -0.004(4) 0.000(3) 0.009(3)
C23 0.017(3) 0.024(3) 0.018(3) 0.002(2) -0.004(2) 0.005(2)
C24 0.025(3) 0.023(3) 0.040(4) 0.002(3) -0.001(3) 0.002(2)
C25 0.020(3) 0.028(3) 0.047(4) 0.010(3) -0.005(3) -0.001(3)
C26 0.030(4) 0.017(3) 0.011(3) 0.005(2) 0.001(3) -0.005(3)
C27 0.026(3) 0.015(3) 0.014(3) 0.006(2) -0.001(2) 0.000(2)
C28 0.041(4) 0.026(3) 0.017(3) 0.008(2) 0.003(3) 0.000(3)
C29 0.045(4) 0.033(4) 0.019(3) 0.003(3) 0.011(3) -0.002(3)
C30 0.032(3) 0.030(3) 0.024(3) 0.005(3) 0.012(3) 0.002(3)
C31 0.020(3) 0.020(3) 0.026(3) 0.007(2) 0.005(2) -0.001(2)
C32 0.022(3) 0.031(4) 0.022(3) 0.005(3) -0.005(2) -0.005(3)
C33 0.045(4) 0.039(4) 0.029(4) 0.002(3) -0.013(3) -0.015(3)
C34 0.035(4) 0.046(4) 0.034(4) 0.008(3) -0.022(3) 0.004(3)
C35 0.019(3) 0.033(4) 0.029(3) -0.002(3) -0.003(3) -0.003(3)
C36 0.032(4) 0.065(6) 0.046(5) -0.007(4) -0.005(3) 0.014(4)
C37 0.042(4) 0.052(5) 0.047(5) -0.002(4) -0.001(4) -0.016(4)
C38 0.017(3) 0.018(3) 0.040(4) -0.003(3) -0.021(3) 0.002(2)
C39 0.034(4) 0.030(4) 0.013(4) 0.000(3) -0.011(3) 0.006(3)
C40 0.047(4) 0.034(4) 0.048(5) 0.017(3) -0.013(4) 0.005(3)
C41 0.068(5) 0.016(3) 0.041(4) 0.015(3) 0.000(4) 0.005(3)
C42 0.033(3) 0.0099(19) 0.037(4) -0.001(4) -0.010(3) -0.005(5)
C43 0.034(3) 0.017(3) 0.026(3) -0.012(2) 0.000(2) 0.007(2)
C44 0.037(4) 0.030(4) 0.053(5) -0.009(3) 0.003(3) 0.009(3)
C45 0.019(3) 0.058(5) 0.036(4) -0.011(4) -0.006(3) 0.002(3)
N3 0.031(4) 0.013(3) 0.027(4) -0.003(3) -0.008(3) -0.002(3)
C46 0.040(4) 0.024(3) 0.022(3) -0.004(3) -0.007(3) -0.009(3)
C47 0.051(4) 0.026(3) 0.036(4) -0.003(3) -0.022(3) -0.005(3)
C48 0.045(4) 0.024(3) 0.051(5) -0.008(3) -0.028(4) -0.005(3)
C49 0.034(4) 0.028(4) 0.055(5) 0.007(3) -0.023(3) -0.014(3)
C50 0.023(3) 0.033(4) 0.037(4) 0.004(3) -0.011(3) -0.012(3)
P1 0.0311(9) 0.0447(11) 0.0342(10) 0.0084(8) -0.0094(7) -0.0102(8)
F1 0.239(13) 0.063(5) 0.129(8) -0.045(5) -0.111(8) 0.022(6)
F2 0.078(5) 0.064(5) 0.216(11) -0.042(6) -0.048(6) 0.003(4)
F3 0.093(5) 0.180(10) 0.089(5) 0.083(6) -0.008(4) 0.013(6)
F4 0.125(7) 0.171(9) 0.063(5) 0.052(5) -0.028(4) -0.068(7)
F5 0.037(3) 0.152(8) 0.091(5) 0.022(5) -0.004(3) 0.035(4)
F6 0.045(3) 0.110(6) 0.114(6) 0.005(5) -0.019(4) -0.004(3)
C51 0.069(5) 0.072(5) 0.138(7) 0.012(6) -0.010(6) -0.013(5)
Cl1 0.0649(18) 0.080(2) 0.182(4) 0.023(2) -0.046(2) -0.0323(16)
Cl2 0.0719(18) 0.086(2) 0.109(3) 0.0202(19) -0.0102(18) -0.0158(16)

loop_
_atom_type_symbol
_atom_type_scat_dispersion_real
_atom_type_scat_dispersion_imag
_atom_type_scat_Cromer_Mann_a1
_atom_type_scat_Cromer_Mann_b1
_atom_type_scat_Cromer_Mann_a2
_atom_type_scat_Cromer_Mann_b2
_atom_type_scat_Cromer_Mann_a3
_atom_type_scat_Cromer_Mann_b3
_atom_type_scat_Cromer_Mann_a4
_atom_type_scat_Cromer_Mann_b4
_atom_type_scat_Cromer_Mann_c
_atom_type_scat_source
'C ' 0.0033 0.0016 2.3100 20.8439 1.0200 10.2075 1.5886 0.5687 0.8650 51.6512 0.2156 International_Tables_Vol_IV_Table_2.2B
'H ' 0.0000 0.0000 0.4930 10.5109 0.3229 26.1257 0.1402 3.1424 0.0408 57.7998 0.0030 International_Tables_Vol_IV_Table_2.2B
'Cl ' 0.1484 0.1585 11.4604 0.0104 7.1964 1.1662 6.2556 18.5194 1.6455 47.7784 -9.5574 International_Tables_Vol_IV_Table_2.2B
'F ' 0.0171 0.0103 3.5392 10.2825 2.6412 4.2944 1.5170 0.2615 1.0243 26.1476 0.2776 International_Tables_Vol_IV_Table_2.2B
'Ir ' -1.4442 7.9887 27.3049 1.5928 16.7296 8.8655 15.6115 0.4179 5.8338 45.0011 11.4722 International_Tables_Vol_IV_Table_2.2B
'N ' 0.0061 0.0033 12.2126 0.0057 3.1322 9.8933 2.0125 28.9975 1.1663 0.5826 -11.5290 International_Tables_Vol_IV_Table_2.2B
'P ' 0.1023 0.0942 6.4345 1.9067 4.1791 27.1570 1.7800 0.5260 1.4908 68.1645 1.1149 International_Tables_Vol_IV_Table_2.2B

loop_
_geom_angle_atom_site_label_1
_geom_angle_site_symmetry_1
_geom_angle_atom_site_label_2
_geom_angle_site_symmetry_2
_geom_angle_atom_site_label_3
_geom_angle_site_symmetry_3
_geom_angle
_geom_angle_publ_flag
C1 . Ir1 . C38 . 83.5(2) yes
C1 . Ir1 . C39 . 90.8(3) yes
C38 . Ir1 . C39 . 37.9(3) yes
C1 . Ir1 . C42 . 165.4(5) yes
C38 . Ir1 . C42 . 94.0(4) yes
C39 . Ir1 . C42 . 78.7(4) yes
C1 . Ir1 . C43 . 153.9(2) yes
C38 . Ir1 . C43 . 80.7(2) yes
C39 . Ir1 . C43 . 89.3(3) yes
C42 . Ir1 . C43 . 37.6(5) yes
C1 . Ir1 . N3 . 101.9(2) yes
C38 . Ir1 . N3 . 161.7(3) yes
C39 . Ir1 . N3 . 156.8(2) yes
C42 . Ir1 . N3 . 84.9(4) yes
C43 . Ir1 . N3 . 87.6(3) yes
Ir1 . C1 . N1 . 121.1(4) yes
Ir1 . C1 . N2 . 128.6(4) yes
N1 . C1 . N2 . 107.1(5) yes
C1 . N1 . C2 . 113.4(4) yes
C1 . N1 . C14 . 128.9(5) yes
C2 . N1 . C14 . 117.5(5) yes
N1 . C2 . C3 . 101.3(4) yes
N1 . C2 . C4 . 116.4(5) yes
C3 . C2 . C4 . 104.6(5) yes
N1 . C2 . H21 . 109.064 no
C3 . C2 . H21 . 120.013 no
C4 . C2 . H21 . 105.987 no
C2 . C3 . N2 . 103.1(4) yes
C2 . C3 . C8 . 105.0(5) yes
N2 . C3 . C8 . 118.2(5) yes
C2 . C3 . H31 . 119.647 no
N2 . C3 . H31 . 106.812 no
C8 . C3 . H31 . 104.915 no
C1 . N2 . C3 . 112.8(5) yes
C1 . N2 . C26 . 129.2(6) yes
C3 . N2 . C26 . 115.8(5) yes
C2 . C4 . C5 . 131.1(6) yes
C2 . C4 . C13 . 108.1(5) yes
C5 . C4 . C13 . 120.4(6) yes
C4 . C5 . C6 . 116.8(6) yes
C4 . C5 . H51 . 121.586 no
C6 . C5 . H51 . 121.586 no
C5 . C6 . C7 . 122.4(6) yes
C5 . C6 . H61 . 118.821 no
C7 . C6 . H61 . 118.821 no
C6 . C7 . C12 . 120.1(7) yes
C6 . C7 . H71 . 119.934 no
C12 . C7 . H71 . 119.934 no
C3 . C8 . C9 . 132.9(6) yes
C3 . C8 . C13 . 108.3(5) yes
C9 . C8 . C13 . 118.4(6) yes
C8 . C9 . C10 . 117.8(7) yes
C8 . C9 . H91 . 121.116 no
C10 . C9 . H91 . 121.116 no
C9 . C10 . C11 . 123.9(7) yes
C9 . C10 . H101 . 118.059 no
C11 . C10 . H101 . 118.059 no
C10 . C11 . C12 . 119.3(7) yes
C10 . C11 . H111 . 120.361 no
C12 . C11 . H111 . 120.361 no
C7 . C12 . C11 . 126.3(7) yes
C7 . C12 . C13 . 116.7(7) yes
C11 . C12 . C13 . 116.8(6) yes
C4 . C13 . C8 . 112.8(6) yes
C4 . C13 . C12 . 123.4(6) yes
C8 . C13 . C12 . 123.7(6) yes
N1 . C14 . C15 . 119.5(7) yes
N1 . C14 . C19 . 116.7(7) yes
C15 . C14 . C19 . 123.8(7) yes
C14 . C15 . C16 . 117.5(7) yes
C14 . C15 . C20 . 123.6(7) yes
C16 . C15 . C20 . 118.8(6) yes
C15 . C16 . C17 . 120.8(6) yes
C15 . C16 . H161 . 119.579 no
C17 . C16 . H161 . 119.579 no
C16 . C17 . C18 . 120.8(6) yes
C16 . C17 . H171 . 119.618 no
C18 . C17 . H171 . 119.618 no
C17 . C18 . C19 . 121.4(6) yes
C17 . C18 . H181 . 119.323 no
C19 . C18 . H181 . 119.323 no
C14 . C19 . C18 . 115.7(6) yes
C14 . C19 . C23 . 125.1(6) yes
C18 . C19 . C23 . 119.3(5) yes
C15 . C20 . C21 . 109.6(7) yes
C15 . C20 . C22 . 111.4(6) yes
C21 . C20 . C22 . 111.0(6) yes
C15 . C20 . H201 . 108.577 no
C21 . C20 . H201 . 109.003 no
C22 . C20 . H201 . 107.200 no
C20 . C21 . H211 . 109.467 no
C20 . C21 . H212 . 109.467 no
H211 . C21 . H212 . 109.476 no
C20 . C21 . H213 . 109.467 no
H211 . C21 . H213 . 109.476 no
H212 . C21 . H213 . 109.476 no
C20 . C22 . H221 . 109.467 no
C20 . C22 . H222 . 109.467 no
H221 . C22 . H222 . 109.476 no
C20 . C22 . H223 . 109.467 no
H221 . C22 . H223 . 109.475 no
H222 . C22 . H223 . 109.476 no
C19 . C23 . C24 . 111.6(5) yes
C19 . C23 . C25 . 111.7(5) yes
C24 . C23 . C25 . 108.8(5) yes
C19 . C23 . H231 . 106.212 no
C24 . C23 . H231 . 109.275 no
C25 . C23 . H231 . 109.205 no
C23 . C24 . H241 . 109.467 no
C23 . C24 . H242 . 109.467 no
H241 . C24 . H242 . 109.476 no
C23 . C24 . H243 . 109.466 no
H241 . C24 . H243 . 109.476 no
H242 . C24 . H243 . 109.476 no
C23 . C25 . H251 . 109.467 no
C23 . C25 . H252 . 109.467 no
H251 . C25 . H252 . 109.476 no
C23 . C25 . H253 . 109.467 no
H251 . C25 . H253 . 109.476 no
H252 . C25 . H253 . 109.476 no
N2 . C26 . C27 . 116.9(6) yes
N2 . C26 . C31 . 121.4(6) yes
C27 . C26 . C31 . 121.2(6) yes
C26 . C27 . C28 . 118.5(6) yes
C26 . C27 . C32 . 123.4(6) yes
C28 . C27 . C32 . 118.1(6) yes
C27 . C28 . C29 . 120.7(6) yes
C27 . C28 . H281 . 119.638 no
C29 . C28 . H281 . 119.638 no
C28 . C29 . C30 . 120.2(6) yes
C28 . C29 . H291 . 119.888 no
C30 . C29 . H291 . 119.887 no
C29 . C30 . C31 . 120.9(6) yes
C29 . C30 . H301 . 119.537 no
C31 . C30 . H301 . 119.537 no
C26 . C31 . C30 . 118.4(6) yes
C26 . C31 . C35 . 123.7(6) yes
C30 . C31 . C35 . 117.9(5) yes
C27 . C32 . C33 . 109.7(6) yes
C27 . C32 . C34 . 110.9(6) yes
C33 . C32 . C34 . 109.9(6) yes
C27 . C32 . H321 . 108.454 no
C33 . C32 . H321 . 109.525 no
C34 . C32 . H321 . 108.290 no
C32 . C33 . H331 . 109.467 no
C32 . C33 . H332 . 109.467 no
H331 . C33 . H332 . 109.476 no
C32 . C33 . H333 . 109.467 no
H331 . C33 . H333 . 109.476 no
H332 . C33 . H333 . 109.476 no
C32 . C34 . H341 . 109.467 no
C32 . C34 . H342 . 109.467 no
H341 . C34 . H342 . 109.476 no
C32 . C34 . H343 . 109.467 no
H341 . C34 . H343 . 109.476 no
H342 . C34 . H343 . 109.476 no
C31 . C35 . C36 . 112.1(6) yes
C31 . C35 . C37 . 109.5(6) yes
C36 . C35 . C37 . 110.6(7) yes
C31 . C35 . H351 . 108.083 no
C36 . C35 . H351 . 106.878 no
C37 . C35 . H351 . 109.620 no
C35 . C36 . H361 . 109.467 no
C35 . C36 . H362 . 109.466 no
H361 . C36 . H362 . 109.476 no
C35 . C36 . H363 . 109.467 no
H361 . C36 . H363 . 109.476 no
H362 . C36 . H363 . 109.476 no
C35 . C37 . H371 . 109.467 no
C35 . C37 . H372 . 109.467 no
H371 . C37 . H372 . 109.476 no
C35 . C37 . H373 . 109.466 no
H371 . C37 . H373 . 109.476 no
H372 . C37 . H373 . 109.476 no
Ir1 . C38 . C39 . 71.5(4) yes
Ir1 . C38 . C45 . 113.5(4) yes
C39 . C38 . C45 . 123.0(7) yes
Ir1 . C38 . H1 . 110(4) no
C39 . C38 . H1 . 119(4) no
C45 . C38 . H1 . 112(4) no
Ir1 . C39 . C38 . 70.6(4) yes
Ir1 . C39 . C40 . 112.9(5) yes
C38 . C39 . C40 . 122.1(7) yes
Ir1 . C39 . H2 . 96(5) no
C38 . C39 . H2 . 110(5) no
C40 . C39 . H2 . 126(5) no
C39 . C40 . C41 . 114.0(6) yes
C39 . C40 . H401 . 108.325 no
C41 . C40 . H401 . 108.325 no
C39 . C40 . H402 . 108.325 no
C41 . C40 . H402 . 108.325 no
H401 . C40 . H402 . 109.467 no
C40 . C41 . C42 . 112.0(7) yes
C40 . C41 . H411 . 108.831 no
C42 . C41 . H411 . 108.831 no
C40 . C41 . H412 . 108.831 no
C42 . C41 . H412 . 108.831 no
H411 . C41 . H412 . 109.467 no
Ir1 . C42 . C41 . 113.2(7) yes
Ir1 . C42 . C43 . 70.8(4) yes
C41 . C42 . C43 . 129.5(12) yes
Ir1 . C42 . H3 . 109(4) no
C41 . C42 . H3 . 125(4) no
C43 . C42 . H3 . 96(5) no
Ir1 . C43 . C42 . 71.6(4) yes
Ir1 . C43 . C44 . 113.4(4) yes
C42 . C43 . C44 . 121.2(8) yes
Ir1 . C43 . H4 . 111(4) no
C42 . C43 . H4 . 121(4) no
C44 . C43 . H4 . 111(4) no
C43 . C44 . C45 . 114.3(6) yes
C43 . C44 . H441 . 108.256 no
C45 . C44 . H441 . 108.255 no
C43 . C44 . H442 . 108.256 no
C45 . C44 . H442 . 108.255 no
H441 . C44 . H442 . 109.467 no
C38 . C45 . C44 . 113.4(6) yes
C38 . C45 . H451 . 108.479 no
C44 . C45 . H451 . 108.479 no
C38 . C45 . H452 . 108.479 no
C44 . C45 . H452 . 108.479 no
H451 . C45 . H452 . 109.467 no
Ir1 . N3 . C46 . 121.4(5) yes
Ir1 . N3 . C50 . 121.2(6) yes
C46 . N3 . C50 . 116.9(6) yes
N3 . C46 . C47 . 123.2(7) yes
N3 . C46 . H461 . 118.420 no
C47 . C46 . H461 . 118.420 no
C46 . C47 . C48 . 118.8(7) yes
C46 . C47 . H471 . 120.585 no
C48 . C47 . H471 . 120.585 no
C47 . C48 . C49 . 119.3(6) yes
C47 . C48 . H481 . 120.355 no
C49 . C48 . H481 . 120.355 no
C48 . C49 . C50 . 118.1(7) yes
C48 . C49 . H491 . 120.971 no
C50 . C49 . H491 . 120.971 no
N3 . C50 . C49 . 123.6(7) yes
N3 . C50 . H501 . 118.177 no
C49 . C50 . H501 . 118.177 no
F1 . P1 . F2 . 172.8(7) yes
F1 . P1 . F3 . 94.5(6) yes
F2 . P1 . F3 . 88.0(7) yes
F1 . P1 . F4 . 89.5(6) yes
F2 . P1 . F4 . 87.2(6) yes
F3 . P1 . F4 . 171.7(6) yes
F1 . P1 . F5 . 100.4(6) yes
F2 . P1 . F5 . 86.1(5) yes
F3 . P1 . F5 . 93.1(4) yes
F4 . P1 . F5 . 93.3(5) yes
F1 . P1 . F6 . 86.6(6) yes
F2 . P1 . F6 . 86.9(4) yes
F3 . P1 . F6 . 84.9(5) yes
F4 . P1 . F6 . 88.1(5) yes
F5 . P1 . F6 . 172.8(5) yes
Cl1 . C51 . Cl2 . 118.6(10) yes
Cl1 . C51 . H511 . 107.153 no
Cl2 . C51 . H511 . 107.153 no
Cl1 . C51 . H512 . 107.154 no
Cl2 . C51 . H512 . 107.153 no
H511 . C51 . H512 . 109.467 no

loop_
_geom_bond_atom_site_label_1
_geom_bond_site_symmetry_1
_geom_bond_atom_site_label_2
_geom_bond_site_symmetry_2
_geom_bond_distance
_geom_bond_publ_flag
Ir1 . C1 . 2.098(5) yes
Ir1 . C38 . 2.156(6) yes
Ir1 . C39 . 2.167(7) yes
Ir1 . C42 . 2.180(5) yes
Ir1 . C43 . 2.171(6) yes
Ir1 . N3 . 2.109(6) yes
C1 . N1 . 1.348(6) yes
C1 . N2 . 1.376(7) yes
N1 . C2 . 1.496(7) yes
N1 . C14 . 1.468(9) yes
C2 . C3 . 1.538(7) yes
C2 . C4 . 1.524(8) yes
C2 . H21 . 1.000 no
C3 . N2 . 1.477(8) yes
C3 . C8 . 1.508(9) yes
C3 . H31 . 1.000 no
N2 . C26 . 1.461(9) yes
C4 . C5 . 1.388(8) yes
C4 . C13 . 1.395(8) yes
C5 . C6 . 1.427(10) yes
C5 . H51 . 1.000 no
C6 . C7 . 1.403(13) yes
C6 . H61 . 1.000 no
C7 . C12 . 1.405(10) yes
C7 . H71 . 1.000 no
C8 . C9 . 1.389(9) yes
C8 . C13 . 1.401(8) yes
C9 . C10 . 1.404(11) yes
C9 . H91 . 1.000 no
C10 . C11 . 1.372(12) yes
C10 . H101 . 1.000 no
C11 . C12 . 1.405(11) yes
C11 . H111 . 1.000 no
C12 . C13 . 1.403(9) yes
C14 . C15 . 1.359(12) yes
C14 . C19 . 1.422(10) yes
C15 . C16 . 1.396(9) yes
C15 . C20 . 1.529(10) yes
C16 . C17 . 1.384(10) yes
C16 . H161 . 1.000 no
C17 . C18 . 1.354(10) yes
C17 . H171 . 1.000 no
C18 . C19 . 1.409(9) yes
C18 . H181 . 1.000 no
C19 . C23 . 1.523(8) yes
C20 . C21 . 1.546(10) yes
C20 . C22 . 1.533(11) yes
C20 . H201 . 1.000 no
C21 . H211 . 1.000 no
C21 . H212 . 1.000 no
C21 . H213 . 1.000 no
C22 . H221 . 1.000 no
C22 . H222 . 1.000 no
C22 . H223 . 1.000 no
C23 . C24 . 1.537(8) yes
C23 . C25 . 1.532(9) yes
C23 . H231 . 1.000 no
C24 . H241 . 1.000 no
C24 . H242 . 1.000 no
C24 . H243 . 1.000 no
C25 . H251 . 1.000 no
C25 . H252 . 1.000 no
C25 . H253 . 1.000 no
C26 . C27 . 1.412(9) yes
C26 . C31 . 1.390(9) yes
C27 . C28 . 1.402(8) yes
C27 . C32 . 1.543(9) yes
C28 . C29 . 1.381(10) yes
C28 . H281 . 1.000 no
C29 . C30 . 1.382(10) yes
C29 . H291 . 1.000 no
C30 . C31 . 1.412(8) yes
C30 . H301 . 1.000 no
C31 . C35 . 1.530(9) yes
C32 . C33 . 1.544(11) yes
C32 . C34 . 1.542(10) yes
C32 . H321 . 1.000 no
C33 . H331 . 1.000 no
C33 . H332 . 1.000 no
C33 . H333 . 1.000 no
C34 . H341 . 1.000 no
C34 . H342 . 1.000 no
C34 . H343 . 1.000 no
C35 . C36 . 1.527(10) yes
C35 . C37 . 1.513(11) yes
C35 . H351 . 1.000 no
C36 . H361 . 1.000 no
C36 . H362 . 1.000 no
C36 . H363 . 1.000 no
C37 . H371 . 1.000 no
C37 . H372 . 1.000 no
C37 . H373 . 1.000 no
C38 . C39 . 1.404(11) yes
C38 . C45 . 1.500(10) yes
C38 . H1 . 0.99(4) no
C39 . C40 . 1.533(11) yes
C39 . H2 . 1.00(4) no
C40 . C41 . 1.497(12) yes
C40 . H401 . 1.000 no
C40 . H402 . 1.000 no
C41 . C42 . 1.461(17) yes
C41 . H411 . 1.000 no
C41 . H412 . 1.000 no
C42 . C43 . 1.402(17) yes
C42 . H3 . 0.99(4) no
C43 . C44 . 1.523(10) yes
C43 . H4 . 1.03(4) no
C44 . C45 . 1.543(11) yes
C44 . H441 . 1.000 no
C44 . H442 . 1.000 no
C45 . H451 . 1.000 no
C45 . H452 . 1.000 no
N3 . C46 . 1.360(10) yes
N3 . C50 . 1.327(10) yes
C46 . C47 . 1.396(9) yes
C46 . H461 . 1.000 no
C47 . C48 . 1.370(12) yes
C47 . H471 . 1.000 no
C48 . C49 . 1.392(12) yes
C48 . H481 . 1.000 no
C49 . C50 . 1.408(9) yes
C49 . H491 . 1.000 no
C50 . H501 . 1.000 no
P1 . F1 . 1.538(7) yes
P1 . F2 . 1.590(8) yes
P1 . F3 . 1.544(7) yes
P1 . F4 . 1.555(7) yes
P1 . F5 . 1.548(6) yes
P1 . F6 . 1.617(7) yes
C51 . Cl1 . 1.681(16) yes
C51 . Cl2 . 1.745(16) yes
C51 . H511 . 1.000 no
C51 . H512 . 1.000 no
